data_9016394
loop_
_publ_author_name
'Bellanca, A.'

_publ_section_title
;
 La struttura della cloromanganocalite
;
_journal_name_full 'Periodico di Mineralogia'
_journal_page_first 73
_journal_page_last 88
_journal_volume 16
_journal_year 1947
_chemical_formula_sum 'Cl6 K4 Mn'
_chemical_name_mineral Chlormanganokalite
_space_group_IT_number 167
_symmetry_space_group_name_Hall '-P 3* 2n'
_symmetry_space_group_name_H-M 'R -3 c :R'
_cell_angle_alpha 89.53
_cell_angle_beta 89.53
_cell_angle_gamma 89.53
_cell_length_a 8.468
_cell_length_b 8.468
_cell_length_c 8.468
_cell_formula_units_Z 2
_cell_volume 607.154
_database_code_amcsd 0019234
_exptl_crystal_density_diffrn 2.320
_cod_original_sg_symbol_H-M 'R -3 c'
_cod_original_formula_sum 'K4 Mn Cl6'
_cod_database_code 9016394

loop_
_space_group_symop_operation_xyz
x,y,z
1/2-x,1/2-z,1/2-y
-z,-x,-y
1/2+y,1/2+x,1/2+z
y,z,x
1/2-z,1/2-y,1/2-x
-x,-y,-z
1/2+x,1/2+z,1/2+y
z,x,y
1/2-y,1/2-x,1/2-z
-y,-z,-x
1/2+z,1/2+y,1/2+x

loop_
_atom_site_label
_atom_site_fract_x
_atom_site_fract_y
_atom_site_fract_z
K1 0.00000 0.00000 0.00000
K2 0.50000 0.00000 0.00000
Mn 0.25000 0.25000 0.25000
Cl 0.25000 0.25000 0.55000

loop_
_cod_related_entry_id
_cod_related_entry_database
_cod_related_entry_code
1 AMCSD 0019234
